data_7227244
loop_
_publ_author_name
'Hu, Peng'
'Li, Henan'
'Li, Yongxin'
'Jiang, Hui'
'Kloc, Christian'

_publ_section_title
;
 Single-crystal growth, structures, charge transfer and transport
 properties of anthracene-F4TCNQ and tetracene-F4TCNQ charge-transfer
 compounds
;
_journal_issue 4
_journal_name_full CrystEngComm
_journal_page_first 618
_journal_paper_doi 10.1039/C6CE02116F
_journal_volume 19
_journal_year 2017
_chemical_formula_sum 'C30 H12 F4 N4'
_chemical_formula_weight 504.4
_chemical_name_systematic ' ?'
_space_group_IT_number 14
_symmetry_cell_setting monoclinic
_symmetry_Int_Tables_number 14
_symmetry_space_group_name_Hall '-P 2ybc'
_symmetry_space_group_name_H-M 'P 1 21/c 1'
_audit_update_record
;
2016-09-14 deposited with the CCDC.
2016-12-08 downloaded from the CCDC.
;
_cell_angle_alpha 90
_cell_angle_beta 96.930(9)
_cell_angle_gamma 90
_cell_formula_units_Z 2
_cell_length_a 8.6573(11)
_cell_length_b 7.1501(10)
_cell_length_c 18.754(3)
_cell_measurement_reflns_used 10232
_cell_measurement_temperature 103
_cell_measurement_theta_max 28.67
_cell_measurement_theta_min 2.19
_cell_volume 1152.4(3)
_diffrn_ambient_temperature 103
_diffrn_measured_fraction_theta_full 0.99
_diffrn_measured_fraction_theta_max 0.99
_diffrn_measurement_device 'four-cycle diffractometer'
_diffrn_measurement_device_type 'Bruker CCD'
_diffrn_radiation_monochromator graphite
_diffrn_radiation_probe x-ray
_diffrn_radiation_source 'X-ray tube'
_diffrn_radiation_type 'Mo K\a'
_diffrn_radiation_wavelength 0.71073
_diffrn_reflns_av_R_equivalents 0.0291
_diffrn_reflns_av_sigmaI/netI 0.0347
_diffrn_reflns_limit_h_max 11
_diffrn_reflns_limit_h_min -11
_diffrn_reflns_limit_k_max 8
_diffrn_reflns_limit_k_min -9
_diffrn_reflns_limit_l_max 25
_diffrn_reflns_limit_l_min -16
_diffrn_reflns_number 10232
_diffrn_reflns_theta_full 28.67
_diffrn_reflns_theta_max 28.67
_diffrn_reflns_theta_min 2.19
_exptl_absorpt_coefficient_mu 0.111
_exptl_crystal_colour black
_exptl_crystal_density_diffrn 1.4533
_exptl_crystal_description needle
_exptl_crystal_F_000 512
_exptl_crystal_size_max 0.2
_exptl_crystal_size_mid 0.2
_exptl_crystal_size_min 0.2
_refine_diff_density_max 0.56
_refine_diff_density_min -0.29
_refine_ls_extinction_method none
_refine_ls_goodness_of_fit_gt 1.90
_refine_ls_goodness_of_fit_ref 1.45
_refine_ls_hydrogen_treatment refall
_refine_ls_number_constraints 0
_refine_ls_number_parameters 196
_refine_ls_number_reflns 2934
_refine_ls_number_restraints 0
_refine_ls_R_factor_all 0.0987
_refine_ls_R_factor_gt 0.0399
_refine_ls_shift/su_max 0.0061
_refine_ls_shift/su_mean 0.0008
_refine_ls_structure_factor_coef F
_refine_ls_weighting_details w=1/(\s^2^(F)+0.0001F^2^)
_refine_ls_weighting_scheme sigma
_refine_ls_wR_factor_gt 0.0387
_refine_ls_wR_factor_ref 0.0433
_reflns_number_gt 1470
_reflns_number_total 2934
_reflns_threshold_expression I>3\s(I)
_cod_data_source_file c6ce02116f1.cif
_cod_data_source_block I
_cod_depositor_comments
;
The following automatic conversions were performed:

'_diffrn_radiation_probe' value 'X-ray' changed to 'x-ray' according
to
/usr/data/users/saulius/crontab/automatic-downloads/rss-feeds/RSC/lib/dictionaries/cif_core.dic
dictionary named 'cif_core.dic' version 2.4.2 from 2011-04-26.

Automatic conversion script
Id: cif_fix_values 4268 2015-11-12 08:31:59Z antanas 

 Adding full bibliography for 7227243--7227244.cif.
;
_cod_original_sg_symbol_Hall '-P 2ycb'
_cod_database_code 7227244

loop_
_symmetry_equiv_pos_site_id
_symmetry_equiv_pos_as_xyz
1 x,y,z
2 -x,y+1/2,-z+1/2
3 -x,-y,-z
4 x,-y+1/2,z+1/2

loop_
_atom_site_label
_atom_site_type_symbol
_atom_site_fract_x
_atom_site_fract_y
_atom_site_fract_z
_atom_site_adp_type
_atom_site_U_iso_or_equiv
_atom_site_symmetry_multiplicity
_atom_site_occupancy
_atom_site_calc_flag
F1 F 0.20660(9) 0.41715(12) 0.02373(5) Uani 0.0709(4) 4 1 d
F2 F 0.40519(9) 0.52677(13) 0.13149(5) Uani 0.0742(4) 4 1 d
N1 N 0.00074(16) 0.2889(2) -0.11103(7) Uani 0.0753(6) 4 1 d
N2 N 0.34275(17) 0.3340(2) -0.24626(8) Uani 0.0908(7) 4 1 d
C1 C 0.12717(18) 0.3304(2) -0.11039(8) Uani 0.0567(6) 4 1 d
C2 C 0.35184(15) 0.45753(19) 0.01176(8) Uani 0.0476(5) 4 1 d
C3 C 0.45272(17) 0.51335(20) 0.06668(8) Uani 0.0484(5) 4 1 d
C4 C 0.76532(15) 0.11138(19) 0.05552(8) Uani 0.0492(5) 4 1 d
C5 C 0.38937(15) 0.43868(18) -0.05999(8) Uani 0.0447(5) 4 1 d
C6 C 0.54783(15) 0.00532(19) -0.02875(7) Uani 0.0429(5) 4 1 d
C7 C 0.70242(16) 0.0641(2) -0.01304(9) Uani 0.0490(5) 4 1 d
C8 C 0.32323(17) 0.3575(2) -0.18818(10) Uani 0.0623(6) 4 1 d
C9 C 0.28576(16) 0.37924(19) -0.11633(8) Uani 0.0505(5) 4 1 d
C10 C 0.48233(17) -0.0421(2) -0.09823(9) Uani 0.0502(6) 4 1 d
C11 C 0.67051(16) 0.09965(19) 0.11293(8) Uani 0.0506(5) 4 1 d
C12 C 0.92206(18) 0.1737(2) 0.07169(11) Uani 0.0649(7) 4 1 d
C13 C 0.7396(2) 0.1501(3) 0.18356(10) Uani 0.0696(7) 4 1 d
C14 C 0.9809(2) 0.2194(3) 0.13859(12) Uani 0.0782(8) 4 1 d
C15 C 0.8894(2) 0.2076(3) 0.19512(12) Uani 0.0826(8) 4 1 d
Hc10 H 0.5463(14) -0.0333(17) -0.1355(7) Uiso 0.049(4) 4 1 d
Hc7 H 0.7669(15) 0.0737(17) -0.0510(8) Uiso 0.052(4) 4 1 d
Hc14 H 1.0853(18) 0.262(2) 0.1493(9) Uiso 0.096(6) 4 1 d
Hc13 H 0.6757(16) 0.145(2) 0.2193(8) Uiso 0.066(5) 4 1 d
Hc12 H 0.9829(16) 0.181(2) 0.0312(9) Uiso 0.079(5) 4 1 d
Hc15 H 0.9262(18) 0.241(2) 0.2440(10) Uiso 0.096(6) 4 1 d

loop_
_atom_site_aniso_label
_atom_site_aniso_type_symbol
_atom_site_aniso_U_11
_atom_site_aniso_U_22
_atom_site_aniso_U_33
_atom_site_aniso_U_12
_atom_site_aniso_U_13
_atom_site_aniso_U_23
F1 F 0.0550(5) 0.1006(7) 0.0595(6) -0.0185(5) 0.0169(4) -0.0078(5)
F2 F 0.0675(6) 0.1108(8) 0.0473(6) -0.0168(5) 0.0183(4) -0.0099(5)
N1 N 0.0612(8) 0.0913(11) 0.0721(10) -0.0120(8) 0.0032(7) -0.0008(8)
N2 N 0.0909(11) 0.1281(14) 0.0534(10) -0.0193(9) 0.0088(8) -0.0086(10)
C1 C 0.0592(10) 0.0623(11) 0.0471(10) -0.0045(8) 0.0007(8) 0.0018(8)
C2 C 0.0439(8) 0.0520(10) 0.0487(9) -0.0048(7) 0.0135(7) 0.0022(7)
C3 C 0.0558(9) 0.0545(10) 0.0372(9) -0.0008(7) 0.0153(7) 0.0014(7)
C4 C 0.0443(8) 0.0467(9) 0.0565(10) 0.0028(7) 0.0054(7) 0.0055(8)
C5 C 0.0491(8) 0.0415(9) 0.0438(9) -0.0009(6) 0.0066(7) 0.0031(7)
C6 C 0.0433(8) 0.0420(8) 0.0444(9) 0.0043(6) 0.0100(6) 0.0028(7)
C7 C 0.0461(8) 0.0531(10) 0.0500(10) 0.0035(7) 0.0141(8) 0.0049(8)
C8 C 0.0620(10) 0.0744(12) 0.0496(11) -0.0096(8) 0.0034(8) -0.0003(9)
C9 C 0.0554(9) 0.0507(9) 0.0455(9) -0.0013(7) 0.0067(7) 0.0023(8)
C10 C 0.0542(9) 0.0555(10) 0.0432(9) 0.0040(7) 0.0150(8) 0.0023(8)
C11 C 0.0561(9) 0.0478(9) 0.0464(9) 0.0043(7) -0.0003(7) 0.0024(7)
C12 C 0.0532(10) 0.0666(12) 0.0730(13) -0.0038(8) -0.0001(10) 0.0086(10)
C13 C 0.0763(13) 0.0769(13) 0.0542(12) -0.0010(10) 0.0019(10) 0.0005(10)
C14 C 0.0602(12) 0.0832(14) 0.0860(16) -0.0090(10) -0.0127(11) 0.0073(12)
C15 C 0.0869(15) 0.0865(14) 0.0662(14) -0.0055(12) -0.0241(12) -0.0007(12)

loop_
_atom_type_symbol
_atom_type_scat_dispersion_real
_atom_type_scat_dispersion_imag
_atom_type_scat_source
C 0.0033 0.0016 'International Tables Vol C tables 4.2.6.8 and 6.1.1.1'
H 0.0000 0.0000 'International Tables Vol C tables 4.2.6.8 and 6.1.1.1'
F 0.0171 0.0103 'International Tables Vol C tables 4.2.6.8 and 6.1.1.1'
N 0.0061 0.0033 'International Tables Vol C tables 4.2.6.8 and 6.1.1.1'

loop_
_geom_angle_atom_site_label_1
_geom_angle_atom_site_label_2
_geom_angle_atom_site_label_3
_geom_angle_site_symmetry_1
_geom_angle_site_symmetry_3
_geom_angle
N1 C1 C9 . . 174.86(16)
F1 C2 C3 . . 118.60(14)
F1 C2 C5 . . 117.64(11)
C3 C2 C5 . . 123.76(13)
F2 C3 C2 . . 118.83(13)
F2 C3 C5 . 3_665 117.80(12)
C2 C3 C5 . 3_665 123.37(14)
C7 C4 C11 . . 119.31(12)
C7 C4 C12 . . 122.32(15)
C11 C4 C12 . . 118.37(14)
C2 C5 C3 . 3_665 112.87(11)
C2 C5 C9 . . 123.66(13)
C3 C5 C9 3_665 . 123.47(13)
C6 C6 C7 3_655 . 118.70(13)
C6 C6 C10 3_655 . 118.69(12)
C7 C6 C10 . . 122.61(14)
C4 C7 C6 . . 122.06(14)
C4 C7 Hc7 . . 118.4(8)
C6 C7 Hc7 . . 119.6(8)
N2 C8 C9 . . 175.03(17)
C1 C9 C5 . . 124.07(14)
C1 C9 C8 . . 111.98(12)
C5 C9 C8 . . 123.95(13)
C6 C10 C11 . 3_655 121.95(14)
C6 C10 Hc10 . . 117.7(7)
C11 C10 Hc10 3_655 . 120.4(7)
C4 C11 C10 . 3_655 119.29(13)
C4 C11 C13 . . 117.86(14)
C10 C11 C13 3_655 . 122.85(15)
C4 C12 C14 . . 121.42(18)
C4 C12 Hc12 . . 116.1(9)
C14 C12 Hc12 . . 122.5(9)
C11 C13 C15 . . 120.65(19)
C11 C13 Hc13 . . 116.3(9)
C15 C13 Hc13 . . 123.0(9)
C12 C14 C15 . . 120.64(17)
C12 C14 Hc14 . . 121.4(11)
C15 C14 Hc14 . . 117.9(11)
C13 C15 C14 . . 121.06(19)
C13 C15 Hc15 . . 115.3(10)
C14 C15 Hc15 . . 123.6(10)

loop_
_geom_bond_atom_site_label_1
_geom_bond_atom_site_label_2
_geom_bond_site_symmetry_2
_geom_bond_distance
F1 C2 . 1.3353(16)
F2 C3 . 1.3328(18)
N1 C1 . 1.133(2)
N2 C8 . 1.135(2)
C1 C9 . 1.434(2)
C2 C3 . 1.3288(19)
C2 C5 . 1.428(2)
C3 C5 3_665 1.430(2)
C4 C7 . 1.377(2)
C4 C11 . 1.433(2)
C4 C12 . 1.426(2)
C5 C9 . 1.3684(19)
C6 C6 3_655 1.439(2)
C6 C7 . 1.3997(19)
C6 C10 . 1.399(2)
C7 Hc7 . 0.958(14)
C8 C9 . 1.432(2)
C10 C11 3_655 1.381(2)
C10 Hc10 . 0.945(14)
C11 C13 . 1.432(2)
C12 C14 . 1.336(3)
C12 Hc12 . 0.976(17)
C13 C15 . 1.353(3)
C13 Hc13 . 0.920(16)
C14 C15 . 1.401(3)
C14 Hc14 . 0.953(15)
C15 Hc15 . 0.964(18)
